data_7243794
loop_
_publ_author_name
'Liu, Yuqian'
'Zhao, Peiran'
'Duan, Chunying'
'He, Cheng'

_publ_section_title
;
 A novel 3D terbium metal--organic framework as a heterogeneous Lewis acid
 catalyst for the cyanosilylation of aldehyde
;
_journal_issue 55
_journal_name_full 'RSC Advances'
_journal_page_first 34779
_journal_page_last 34787
_journal_paper_doi 10.1039/D1RA06533E
_journal_volume 11
_journal_year 2021
_chemical_formula_sum 'C42 H24 N0 O21 S3 Tb2'
_chemical_formula_weight 1278.63
_space_group_crystal_system triclinic
_space_group_IT_number 2
_space_group_name_Hall '-P 1'
_space_group_name_H-M_alt 'P -1'
_atom_sites_solution_hydrogens constr
_audit_creation_method SHELXL-2018/3
_audit_update_record
;
2021-07-31 deposited with the CCDC.	2021-10-14 downloaded from the CCDC.
;
_cell_angle_alpha 118.1510(10)
_cell_angle_beta 99.052(2)
_cell_angle_gamma 103.126(2)
_cell_formula_units_Z 2
_cell_length_a 13.9073(10)
_cell_length_b 14.2430(10)
_cell_length_c 14.9940(11)
_cell_measurement_reflns_used 20993
_cell_measurement_temperature 296(2)
_cell_measurement_theta_max 27.48
_cell_measurement_theta_min 2.35
_cell_volume 2426.3(3)
_computing_cell_refinement 'Bruker SMART'
_computing_data_collection 'Bruker SMART'
_computing_data_reduction 'Bruker SAINT'
_computing_molecular_graphics 'Bruker SHELXTL'
_computing_publication_material 'Bruker SHELXTL'
_computing_structure_refinement 'SHELXL-2018/3 (Sheldrick, 2018)'
_computing_structure_solution 'Bruker SHELXTL'
_diffrn_ambient_temperature 296(2)
_diffrn_measured_fraction_theta_full 1.000
_diffrn_measured_fraction_theta_max 1.000
_diffrn_measurement_device_type 'CCD area detector'
_diffrn_measurement_method 'phi and omega scans'
_diffrn_radiation_type MoK\a
_diffrn_radiation_wavelength 0.71073
_diffrn_reflns_av_R_equivalents 0.0603
_diffrn_reflns_av_unetI/netI 0.0387
_diffrn_reflns_Laue_measured_fraction_full 1.000
_diffrn_reflns_Laue_measured_fraction_max 1.000
_diffrn_reflns_limit_h_max 16
_diffrn_reflns_limit_h_min -16
_diffrn_reflns_limit_k_max 16
_diffrn_reflns_limit_k_min -16
_diffrn_reflns_limit_l_max 17
_diffrn_reflns_limit_l_min -17
_diffrn_reflns_number 52159
_diffrn_reflns_point_group_measured_fraction_full 1.000
_diffrn_reflns_point_group_measured_fraction_max 1.000
_diffrn_reflns_theta_full 25.000
_diffrn_reflns_theta_max 25.000
_diffrn_reflns_theta_min 1.882
_exptl_absorpt_coefficient_mu 3.097
_exptl_absorpt_correction_T_max 0.576
_exptl_absorpt_correction_T_min 0.524
_exptl_absorpt_correction_type empirical
_exptl_absorpt_process_details SADABS
_exptl_crystal_colour colorless
_exptl_crystal_density_diffrn 1.750
_exptl_crystal_description cube
_exptl_crystal_F_000 1244
_exptl_crystal_size_max 0.240
_exptl_crystal_size_mid 0.220
_exptl_crystal_size_min 0.200
_refine_diff_density_max 1.811
_refine_diff_density_min -0.612
_refine_diff_density_rms 0.136
_refine_ls_extinction_method none
_refine_ls_goodness_of_fit_ref 1.079
_refine_ls_hydrogen_treatment constr
_refine_ls_matrix_type full
_refine_ls_number_parameters 631
_refine_ls_number_reflns 8540
_refine_ls_number_restraints 0
_refine_ls_restrained_S_all 1.079
_refine_ls_R_factor_all 0.0462
_refine_ls_R_factor_gt 0.0337
_refine_ls_shift/su_max 0.001
_refine_ls_shift/su_mean 0.000
_refine_ls_structure_factor_coef Fsqd
_refine_ls_weighting_details 'w=1/[\s^2^(Fo^2^)+(0.0512P)^2^+2.7423P] where P=(Fo^2^+2Fc^2^)/3'
_refine_ls_weighting_scheme calc
_refine_ls_wR_factor_gt 0.0882
_refine_ls_wR_factor_ref 0.0928
_reflns_Friedel_coverage 0.000
_reflns_number_gt 7137
_reflns_number_total 8540
_reflns_threshold_expression 'I > 2\s(I)'
_cod_data_source_file d1ra06533e2.cif
_cod_data_source_block LYQ0012
_cod_database_code 7243794
_shelx_shelxl_version_number 2018/3
_shelx_space_group_comment
;
The symmetry employed for this shelxl refinement is uniquely defined
by the following loop, which should always be used as a source of
symmetry information in preference to the above space-group names.
They are only intended as comments.
;
_shelx_estimated_absorpt_t_min 0.524
_shelx_estimated_absorpt_t_max 0.576
_platon_squeeze_void_probe_radius 1.20

loop_
_space_group_symop_operation_xyz
'x, y, z'
'-x, -y, -z'

loop_
_atom_site_label
_atom_site_type_symbol
_atom_site_fract_x
_atom_site_fract_y
_atom_site_fract_z
_atom_site_U_iso_or_equiv
_atom_site_adp_type
_atom_site_occupancy
_atom_site_site_symmetry_order
_atom_site_calc_flag
_atom_site_refinement_flags_posn
_atom_site_refinement_flags_adp
_atom_site_refinement_flags_occupancy
_atom_site_disorder_assembly
_atom_site_disorder_group
Tb1 Tb 0.17177(2) 0.59072(2) 0.57405(2) 0.01886(8) Uani 1 1 d . . . . .
Tb2 Tb 0.44595(2) 0.86622(2) 0.80636(2) 0.02448(9) Uani 1 1 d . . . . .
C1 C -0.0172(4) 0.6927(5) 0.5500(4) 0.0263(12) Uani 1 1 d . . . . .
C2 C -0.0524(4) 0.7888(4) 0.5595(4) 0.0270(12) Uani 1 1 d . . . . .
C3 C 0.0169(4) 0.8985(5) 0.6099(4) 0.0288(12) Uani 1 1 d . . . . .
H3A H 0.086638 0.913804 0.640059 0.035 Uiso 1 1 calc R U . . .
C4 C -0.0155(4) 0.9859(5) 0.6165(4) 0.0312(13) Uani 1 1 d . . . . .
H4A H 0.032428 1.058736 0.649036 0.037 Uiso 1 1 calc R U . . .
C5 C -0.1199(4) 0.9642(5) 0.5742(4) 0.0288(12) Uani 1 1 d . . . . .
C6 C -0.1700(4) 1.0382(5) 0.5591(4) 0.0303(13) Uani 1 1 d . . . . .
C7 C -0.1268(4) 1.1507(5) 0.5913(5) 0.0339(13) Uani 1 1 d . . . . .
H7A H -0.060561 1.194151 0.639767 0.041 Uiso 1 1 calc R U . . .
C8 C -0.1832(4) 1.1987(5) 0.5506(4) 0.0325(13) Uani 1 1 d . . . . .
H8A H -0.155112 1.275042 0.573608 0.039 Uiso 1 1 calc R U . . .
C9 C -0.2815(4) 1.1335(5) 0.4756(4) 0.0289(12) Uani 1 1 d . . . . .
C10 C -0.3300(4) 1.0236(5) 0.4507(5) 0.0355(14) Uani 1 1 d . . . . .
H10A H -0.397578 0.981072 0.405391 0.043 Uiso 1 1 calc R U . . .
C11 C -0.2730(5) 0.9799(5) 0.4964(5) 0.0356(14) Uani 1 1 d . . . . .
C12 C -0.1884(4) 0.8525(5) 0.5264(5) 0.0331(13) Uani 1 1 d . . . . .
C13 C -0.1579(4) 0.7649(5) 0.5182(5) 0.0336(13) Uani 1 1 d . . . . .
H13A H -0.205683 0.692056 0.486331 0.040 Uiso 1 1 calc R U . . .
C15 C 0.2601(4) 0.7910(4) 0.8490(4) 0.0261(12) Uani 1 1 d . . . . .
C16 C 0.1678(4) 0.7985(5) 0.8882(4) 0.0280(12) Uani 1 1 d . . . . .
C17 C 0.0841(4) 0.8055(5) 0.8289(4) 0.0314(13) Uani 1 1 d . . . . .
H17A H 0.084078 0.801558 0.765180 0.038 Uiso 1 1 calc R U . . .
C18 C 0.0022(4) 0.8185(5) 0.8682(4) 0.0313(13) Uani 1 1 d . . . . .
C19 C 0.0013(4) 0.8296(5) 0.9653(4) 0.0289(12) Uani 1 1 d . . . . .
C20 C 0.0833(4) 0.8209(5) 1.0223(5) 0.0378(15) Uani 1 1 d . . . . .
H20A H 0.083165 0.825382 1.086151 0.045 Uiso 1 1 calc R U . . .
C21 C 0.1664(4) 0.8055(5) 0.9826(5) 0.0343(14) Uani 1 1 d . . . . .
H21A H 0.221926 0.799716 1.020764 0.041 Uiso 1 1 calc R U . . .
C22 C -0.3636(4) 0.9395(5) 1.0350(4) 0.0274(12) Uani 1 1 d . . . . .
C23 C -0.2712(4) 0.9035(4) 1.0195(4) 0.0245(12) Uani 1 1 d . . . . .
C24 C -0.2060(4) 0.9018(5) 1.0988(5) 0.0318(13) Uani 1 1 d . . . . .
H24A H -0.221915 0.919589 1.161537 0.038 Uiso 1 1 calc R U . . .
C25 C -0.1184(4) 0.8741(5) 1.0861(4) 0.0346(14) Uani 1 1 d . . . . .
H25A H -0.076595 0.871343 1.139037 0.041 Uiso 1 1 calc R U . . .
C26 C -0.0929(4) 0.8506(5) 0.9938(4) 0.0287(12) Uani 1 1 d . . . . .
C27 C -0.1599(4) 0.8528(5) 0.9158(4) 0.0296(13) Uani 1 1 d . . . . .
C28 C -0.2485(4) 0.8774(5) 0.9254(4) 0.0307(13) Uani 1 1 d . . . . .
H28A H -0.291885 0.876779 0.870998 0.037 Uiso 1 1 calc R U . . .
C29 C 0.3691(4) 0.5973(5) 0.7377(4) 0.0289(12) Uani 1 1 d . . . . .
C14 C -0.3320(4) 1.1765(5) 0.4122(5) 0.0285(13) Uani 1 1 d . . . . .
O19 O 0.0675(3) 0.5666(4) 0.6709(3) 0.0423(11) Uani 1 1 d . . . . .
C36 C -0.0159(4) 0.5140(5) 0.6731(4) 0.0272(12) Uani 1 1 d . . . . .
C37 C -0.0113(5) 0.5101(5) 0.7720(5) 0.0466(18) Uani 1 1 d . . . . .
C30 C 0.4104(5) 0.5638(5) 0.8117(5) 0.0411(15) Uani 1 1 d . . . . .
C35 C 0.3483(7) 0.4775(6) 0.8150(6) 0.064(2) Uani 1 1 d . . . . .
H35A H 0.278347 0.435691 0.777605 0.077 Uiso 1 1 calc R U . A 1
O1 O -0.3787(3) 0.8374(4) 0.5394(4) 0.0606(14) Uani 1 1 d . . . . .
O2 O -0.3575(4) 0.7567(4) 0.3621(4) 0.0609(14) Uani 1 1 d . . . . .
O3 O -0.0863(3) 0.5995(3) 0.5109(3) 0.0384(10) Uani 1 1 d . . . . .
O4 O 0.0783(3) 0.7132(3) 0.5815(3) 0.0326(9) Uani 1 1 d . . . . .
O5 O -0.1010(3) 0.4662(3) 0.6041(3) 0.0378(10) Uani 1 1 d . . . . .
O6 O 0.2815(4) 0.4958(4) 0.4694(4) 0.0546(12) Uani 1 1 d . . . . .
H6B H 0.321880 0.542190 0.459599 0.082 Uiso 1 1 d R U . . .
H6C H 0.317290 0.475530 0.503869 0.082 Uiso 1 1 d R U . . .
O7 O 0.2779(3) 0.5443(4) 0.6790(3) 0.0444(11) Uani 1 1 d . . . . .
O8 O 0.4297(3) 0.6799(3) 0.7397(3) 0.0419(11) Uani 1 1 d . . . . .
O9 O -0.2921(3) 1.2775(3) 0.4392(3) 0.0369(10) Uani 1 1 d . . . . .
O10 O -0.4074(3) 1.1052(4) 0.3325(3) 0.0395(10) Uani 1 1 d . . . . .
O11 O 0.2534(3) 0.7637(3) 0.7539(3) 0.0278(8) Uani 1 1 d . . . . .
O12 O 0.3458(3) 0.8193(3) 0.9141(3) 0.0311(9) Uani 1 1 d . . . . .
O13 O 0.5716(3) 0.8144(4) 0.7077(3) 0.0477(11) Uani 1 1 d . . . . .
H13C H 0.597770 0.774005 0.723946 0.072 Uiso 1 1 d R U . . .
H13D H 0.540318 0.776793 0.641246 0.072 Uiso 1 1 d R U . . .
O14 O 0.5774(3) 1.0471(4) 0.8628(3) 0.0437(11) Uani 1 1 d . . . . .
H14B H 0.548429 1.086125 0.847050 0.066 Uiso 1 1 d R U . . .
H14C H 0.605869 1.083245 0.929690 0.066 Uiso 1 1 d R U . . .
O15 O -0.3658(3) 0.9969(3) 1.1272(3) 0.0350(9) Uani 1 1 d . . . . .
O16 O -0.4310(3) 0.9132(4) 0.9528(3) 0.0374(10) Uani 1 1 d . . . . .
O17 O -0.0936(3) 0.9206(4) 0.7924(3) 0.0463(11) Uani 1 1 d . . . . .
O18 O -0.1768(3) 0.7168(4) 0.7166(3) 0.0530(12) Uani 1 1 d . . . . .
O51 O 0.1576(11) 0.4070(13) 0.9719(10) 0.101(5) Uani 0.5 1 d . . P . .
O52 O 0.2288(7) 0.6144(11) 1.0770(8) 0.084(4) Uani 0.5 1 d . . P . .
O53 O 0.2864(6) 0.3855(10) 0.9715(9) 0.064(3) Uani 0.5 1 d . . P . .
O54 O 0.3535(8) 0.2511(8) 0.8481(7) 0.064(3) Uani 0.5 1 d . . P . .
S2 S -0.11270(11) 0.82621(13) 0.80715(11) 0.0331(3) Uani 1 1 d . . . . .
S1 S -0.31623(12) 0.84132(13) 0.47271(14) 0.0397(4) Uani 1 1 d . . . . .
S3 S 0.3705(2) 0.3651(3) 0.9313(3) 0.0403(8) Uani 0.5 1 d . . P . .
S4 S 0.1395(3) 0.5109(4) 1.0194(3) 0.0542(10) Uani 0.5 1 d . . P . .
C31 C 0.5243(10) 0.6254(11) 0.8647(10) 0.039(3) Uiso 0.5 1 d . . P B 1
H31A H 0.560259 0.674011 0.846587 0.046 Uiso 0.5 1 calc R U P B 1
C32 C 0.4226(9) 0.4643(10) 0.8975(10) 0.028(2) Uiso 0.5 1 d . . P B 1
C33 C 0.5228(9) 0.5307(11) 0.9561(9) 0.032(3) Uiso 0.5 1 d . . P B 1
C38 C -0.0972(10) 0.4964(10) 1.1862(10) 0.037(3) Uiso 0.5 1 d . . P C 1
H38A H -0.147217 0.494819 1.220569 0.045 Uiso 0.5 1 calc R U P C 1
C34 C 0.5761(10) 0.6106(10) 0.9400(10) 0.041(3) Uiso 0.5 1 d . . P B 1
H34A H 0.645534 0.653832 0.978726 0.049 Uiso 0.5 1 calc R U P B 1
C39 C -0.1158(10) 0.5046(11) 1.0974(10) 0.045(3) Uiso 0.5 1 d . . P C 1
H39A H -0.180971 0.507572 1.068529 0.054 Uiso 0.5 1 d R U P C 1
C40 C -0.0374(11) 0.5136(13) 1.0550(12) 0.042(4) Uiso 0.5 1 d . . P C 1
C41 C 0.0556(10) 0.5154(11) 1.0972(11) 0.034(3) Uiso 0.5 1 d . . P C 1
C42 C 0.0802(10) 0.5083(10) 1.1911(10) 0.033(3) Uiso 0.5 1 d . . P C 1
H42A H 0.147660 0.517656 1.222534 0.040 Uiso 0.5 1 calc R U P C 1
C31' C 0.5047(10) 0.3795(10) 1.1040(10) 0.036(3) Uiso 0.5 1 d . . P B 2
H31B H 0.456804 0.313698 1.091225 0.043 Uiso 0.5 1 calc R U P B 2
C32' C 0.6527(10) 0.5609(11) 1.1197(10) 0.042(3) Uiso 0.5 1 d . . P B 2
H32A H 0.709744 0.619224 1.126779 0.051 Uiso 0.5 1 d R U P B 2
C33' C 0.4866(8) 0.4183(10) 1.0336(9) 0.028(3) Uiso 0.5 1 d . . P B 2
C34' C 0.5597(9) 0.5055(10) 1.0408(10) 0.030(3) Uiso 0.5 1 d . . P B 2
C38' C 0.0617(10) 0.5260(10) 0.8420(10) 0.032(3) Uiso 0.5 1 d . . P C 2
H38B H 0.128171 0.542650 0.836158 0.039 Uiso 0.5 1 calc R U P C 2
C39' C 0.0477(10) 0.5199(11) 0.9331(11) 0.035(3) Uiso 0.5 1 d . . P C 2
C41' C -0.1263(10) 0.5149(11) 0.8900(11) 0.047(3) Uiso 0.5 1 d . . P C 2
H41A H -0.188728 0.516459 0.909391 0.057 Uiso 0.5 1 d R U P C 2
C40' C -0.0430(10) 0.5159(11) 0.9537(11) 0.035(3) Uiso 0.5 1 d . . P C 2
C42' C -0.1157(11) 0.5164(12) 0.8017(11) 0.044(3) Uiso 0.5 1 d . . P C 2
H42B H -0.168804 0.520945 0.759419 0.053 Uiso 0.5 1 calc R U P C 2

loop_
_atom_site_aniso_label
_atom_site_aniso_U_11
_atom_site_aniso_U_22
_atom_site_aniso_U_33
_atom_site_aniso_U_23
_atom_site_aniso_U_13
_atom_site_aniso_U_12
Tb1 0.02166(14) 0.02226(15) 0.01681(14) 0.01354(11) 0.00453(10) 0.00815(10)
Tb2 0.02445(15) 0.03302(17) 0.02552(16) 0.01830(13) 0.01343(12) 0.01561(12)
C1 0.034(3) 0.033(3) 0.019(3) 0.018(3) 0.007(2) 0.014(3)
C2 0.031(3) 0.028(3) 0.027(3) 0.016(3) 0.007(2) 0.014(2)
C3 0.025(3) 0.035(3) 0.029(3) 0.020(3) 0.002(2) 0.010(2)
C4 0.029(3) 0.025(3) 0.036(3) 0.017(3) 0.003(3) 0.004(2)
C5 0.035(3) 0.031(3) 0.033(3) 0.023(3) 0.014(3) 0.015(3)
C6 0.034(3) 0.028(3) 0.033(3) 0.019(3) 0.007(3) 0.012(2)
C7 0.035(3) 0.035(3) 0.036(3) 0.023(3) 0.007(3) 0.013(3)
C8 0.039(3) 0.029(3) 0.035(3) 0.020(3) 0.009(3) 0.013(3)
C9 0.033(3) 0.037(3) 0.033(3) 0.026(3) 0.012(3) 0.019(3)
C10 0.031(3) 0.041(4) 0.044(4) 0.030(3) 0.008(3) 0.012(3)
C11 0.042(4) 0.034(3) 0.043(4) 0.027(3) 0.014(3) 0.018(3)
C12 0.029(3) 0.037(3) 0.042(4) 0.027(3) 0.009(3) 0.014(3)
C13 0.033(3) 0.027(3) 0.044(4) 0.022(3) 0.007(3) 0.012(3)
C15 0.025(3) 0.028(3) 0.030(3) 0.016(3) 0.013(2) 0.012(2)
C16 0.028(3) 0.032(3) 0.028(3) 0.014(3) 0.014(2) 0.017(2)
C17 0.037(3) 0.038(3) 0.024(3) 0.014(3) 0.016(3) 0.022(3)
C18 0.028(3) 0.037(3) 0.029(3) 0.013(3) 0.011(3) 0.020(3)
C19 0.027(3) 0.035(3) 0.025(3) 0.013(3) 0.011(2) 0.016(2)
C20 0.040(3) 0.058(4) 0.027(3) 0.026(3) 0.016(3) 0.026(3)
C21 0.031(3) 0.046(4) 0.033(3) 0.020(3) 0.016(3) 0.022(3)
C22 0.028(3) 0.032(3) 0.030(3) 0.018(3) 0.013(3) 0.016(2)
C23 0.025(3) 0.028(3) 0.022(3) 0.011(2) 0.012(2) 0.015(2)
C24 0.031(3) 0.042(3) 0.029(3) 0.019(3) 0.014(3) 0.019(3)
C25 0.032(3) 0.053(4) 0.027(3) 0.022(3) 0.013(3) 0.022(3)
C26 0.026(3) 0.034(3) 0.026(3) 0.013(3) 0.010(2) 0.015(2)
C27 0.034(3) 0.039(3) 0.022(3) 0.016(3) 0.014(2) 0.022(3)
C28 0.023(3) 0.038(3) 0.027(3) 0.014(3) 0.004(2) 0.015(2)
C29 0.031(3) 0.037(3) 0.027(3) 0.018(3) 0.011(3) 0.019(3)
C14 0.032(3) 0.043(4) 0.033(3) 0.027(3) 0.023(3) 0.024(3)
O19 0.048(3) 0.049(3) 0.050(3) 0.036(2) 0.028(2) 0.019(2)
C36 0.038(3) 0.031(3) 0.024(3) 0.020(3) 0.015(3) 0.014(3)
C37 0.054(4) 0.049(4) 0.024(3) 0.028(3) -0.006(3) -0.012(3)
C30 0.052(4) 0.034(3) 0.030(3) 0.018(3) -0.007(3) 0.015(3)
C35 0.116(7) 0.042(4) 0.040(4) 0.028(4) 0.024(4) 0.023(4)
O1 0.047(3) 0.081(4) 0.103(4) 0.075(3) 0.043(3) 0.031(3)
O2 0.061(3) 0.042(3) 0.051(3) 0.013(2) -0.012(2) 0.015(2)
O3 0.039(2) 0.025(2) 0.045(3) 0.018(2) 0.001(2) 0.0115(19)
O4 0.034(2) 0.042(2) 0.040(2) 0.030(2) 0.0134(19) 0.0214(19)
O5 0.042(2) 0.041(2) 0.023(2) 0.017(2) -0.0017(19) 0.009(2)
O6 0.055(3) 0.060(3) 0.057(3) 0.031(3) 0.023(2) 0.032(2)
O7 0.043(3) 0.045(3) 0.039(3) 0.022(2) -0.006(2) 0.018(2)
O8 0.058(3) 0.041(3) 0.058(3) 0.036(2) 0.039(2) 0.033(2)
O9 0.035(2) 0.045(3) 0.057(3) 0.042(2) 0.020(2) 0.0184(19)
O10 0.036(2) 0.053(3) 0.035(2) 0.029(2) 0.005(2) 0.015(2)
O11 0.027(2) 0.036(2) 0.024(2) 0.0152(18) 0.0104(16) 0.0145(17)
O12 0.025(2) 0.046(2) 0.025(2) 0.0185(19) 0.0098(17) 0.0170(18)
O13 0.048(3) 0.071(3) 0.046(3) 0.037(3) 0.028(2) 0.036(2)
O14 0.035(2) 0.053(3) 0.034(2) 0.021(2) 0.0055(19) 0.008(2)
O15 0.045(2) 0.042(2) 0.032(2) 0.021(2) 0.023(2) 0.029(2)
O16 0.026(2) 0.057(3) 0.035(2) 0.024(2) 0.0102(18) 0.0230(19)
O17 0.051(3) 0.068(3) 0.048(3) 0.041(3) 0.027(2) 0.035(2)
O18 0.045(3) 0.062(3) 0.029(2) 0.007(2) 0.008(2) 0.020(2)
O51 0.151(12) 0.183(13) 0.118(10) 0.130(11) 0.113(10) 0.143(11)
O52 0.031(5) 0.165(12) 0.059(7) 0.079(8) 0.007(5) -0.003(6)
O53 0.031(5) 0.121(9) 0.096(8) 0.093(8) 0.025(5) 0.029(5)
O54 0.081(7) 0.044(6) 0.041(6) 0.029(5) -0.013(5) -0.016(5)
S2 0.0314(8) 0.0495(9) 0.0212(7) 0.0150(7) 0.0125(6) 0.0239(7)
S1 0.0328(8) 0.0372(9) 0.0566(11) 0.0318(8) 0.0080(7) 0.0123(7)
S3 0.0310(16) 0.051(2) 0.048(2) 0.0409(18) -0.0003(14) 0.0050(14)
S4 0.0376(18) 0.117(3) 0.050(2) 0.069(2) 0.0234(16) 0.034(2)

loop_
_atom_type_symbol
_atom_type_description
_atom_type_scat_dispersion_real
_atom_type_scat_dispersion_imag
_atom_type_scat_source
C C 0.0033 0.0016 'International Tables Vol C Tables 4.2.6.8 and 6.1.1.4'
H H 0.0000 0.0000 'International Tables Vol C Tables 4.2.6.8 and 6.1.1.4'
N N 0.0061 0.0033 'International Tables Vol C Tables 4.2.6.8 and 6.1.1.4'
O O 0.0106 0.0060 'International Tables Vol C Tables 4.2.6.8 and 6.1.1.4'
S S 0.1246 0.1234 'International Tables Vol C Tables 4.2.6.8 and 6.1.1.4'
Tb Tb -0.1723 4.1537 'International Tables Vol C Tables 4.2.6.8 and 6.1.1.4'

loop_
_geom_angle_atom_site_label_1
_geom_angle_atom_site_label_2
_geom_angle_atom_site_label_3
_geom_angle
_geom_angle_site_symmetry_1
_geom_angle_site_symmetry_3
_geom_angle_publ_flag
O3 Tb1 O19 73.82(15) 2_566 . ?
O3 Tb1 O9 141.10(15) 2_566 2_576 ?
O19 Tb1 O9 145.08(15) . 2_576 ?
O3 Tb1 O5 75.43(14) 2_566 2_566 ?
O19 Tb1 O5 121.11(15) . 2_566 ?
O9 Tb1 O5 78.87(14) 2_576 2_566 ?
O3 Tb1 O4 119.97(14) 2_566 . ?
O19 Tb1 O4 78.70(14) . . ?
O9 Tb1 O4 79.93(13) 2_576 . ?
O5 Tb1 O4 75.15(14) 2_566 . ?
O3 Tb1 O7 79.86(14) 2_566 . ?
O19 Tb1 O7 79.53(15) . . ?
O9 Tb1 O7 103.31(14) 2_576 . ?
O5 Tb1 O7 140.50(15) 2_566 . ?
O4 Tb1 O7 144.35(14) . . ?
O3 Tb1 O11 141.94(13) 2_566 . ?
O19 Tb1 O11 75.41(13) . . ?
O9 Tb1 O11 72.42(13) 2_576 . ?
O5 Tb1 O11 141.07(13) 2_566 . ?
O4 Tb1 O11 74.40(13) . . ?
O7 Tb1 O11 72.99(13) . . ?
O3 Tb1 O6 73.59(15) 2_566 . ?
O19 Tb1 O6 139.77(15) . . ?
O9 Tb1 O6 70.84(15) 2_576 . ?
O5 Tb1 O6 71.64(15) 2_566 . ?
O4 Tb1 O6 139.07(14) . . ?
O7 Tb1 O6 72.07(15) . . ?
O11 Tb1 O6 120.52(13) . . ?
O16 Tb2 O8 88.66(16) 1_655 . ?
O16 Tb2 O10 145.71(15) 1_655 2_576 ?
O8 Tb2 O10 109.36(15) . 2_576 ?
O16 Tb2 O15 103.27(14) 1_655 2_577 ?
O8 Tb2 O15 145.85(14) . 2_577 ?
O10 Tb2 O15 78.34(14) 2_576 2_577 ?
O16 Tb2 O14 72.84(15) 1_655 . ?
O8 Tb2 O14 139.51(14) . . ?
O10 Tb2 O14 74.77(14) 2_576 . ?
O15 Tb2 O14 74.49(14) 2_577 . ?
O16 Tb2 O13 86.99(14) 1_655 . ?
O8 Tb2 O13 68.56(14) . . ?
O10 Tb2 O13 73.81(14) 2_576 . ?
O15 Tb2 O13 142.73(14) 2_577 . ?
O14 Tb2 O13 74.65(14) . . ?
O16 Tb2 O12 75.54(13) 1_655 . ?
O8 Tb2 O12 78.50(13) . . ?
O10 Tb2 O12 135.38(13) 2_576 . ?
O15 Tb2 O12 73.89(13) 2_577 . ?
O14 Tb2 O12 127.93(13) . . ?
O13 Tb2 O12 142.98(14) . . ?
O16 Tb2 O11 126.66(13) 1_655 . ?
O8 Tb2 O11 75.43(13) . . ?
O10 Tb2 O11 86.83(13) 2_576 . ?
O15 Tb2 O11 71.79(13) 2_577 . ?
O14 Tb2 O11 144.17(13) . . ?
O13 Tb2 O11 129.66(13) . . ?
O12 Tb2 O11 51.65(11) . . ?
O16 Tb2 C15 101.59(15) 1_655 . ?
O8 Tb2 C15 80.40(14) . . ?
O10 Tb2 C15 109.87(15) 2_576 . ?
O15 Tb2 C15 65.98(14) 2_577 . ?
O14 Tb2 C15 137.71(14) . . ?
O13 Tb2 C15 147.64(15) . . ?
O12 Tb2 C15 26.09(13) . . ?
O11 Tb2 C15 26.42(13) . . ?
O3 C1 O4 125.7(5) . . ?
O3 C1 C2 116.5(5) . . ?
O4 C1 C2 117.8(5) . . ?
C3 C2 C13 120.4(5) . . ?
C3 C2 C1 121.5(5) . . ?
C13 C2 C1 118.1(5) . . ?
C2 C3 C4 121.3(5) . . ?
C3 C4 C5 119.7(5) . . ?
C4 C5 C12 117.4(5) . . ?
C4 C5 C6 129.2(5) . . ?
C12 C5 C6 112.8(5) . . ?
C7 C6 C11 118.5(5) . . ?
C7 C6 C5 129.0(5) . . ?
C11 C6 C5 112.3(5) . . ?
C6 C7 C8 119.4(5) . . ?
C7 C8 C9 120.8(5) . . ?
C10 C9 C8 120.1(5) . . ?
C10 C9 C14 119.0(5) . . ?
C8 C9 C14 120.7(5) . . ?
C9 C10 C11 117.2(5) . . ?
C6 C11 C10 122.9(5) . . ?
C6 C11 S1 111.4(4) . . ?
C10 C11 S1 125.3(5) . . ?
C13 C12 C5 123.8(5) . . ?
C13 C12 S1 125.6(4) . . ?
C5 C12 S1 110.4(4) . . ?
C12 C13 C2 117.4(5) . . ?
O12 C15 O11 120.7(4) . . ?
O12 C15 C16 118.5(5) . . ?
O11 C15 C16 120.7(5) . . ?
O12 C15 Tb2 61.5(3) . . ?
O11 C15 Tb2 62.4(3) . . ?
C16 C15 Tb2 157.9(4) . . ?
C21 C16 C17 120.1(5) . . ?
C21 C16 C15 121.8(5) . . ?
C17 C16 C15 118.0(5) . . ?
C18 C17 C16 117.7(5) . . ?
C17 C18 C19 122.8(5) . . ?
C17 C18 S2 126.2(5) . . ?
C19 C18 S2 111.0(4) . . ?
C20 C19 C18 119.0(5) . . ?
C20 C19 C26 128.4(5) . . ?
C18 C19 C26 112.6(5) . . ?
C19 C20 C21 119.0(5) . . ?
C16 C21 C20 121.3(5) . . ?
O15 C22 O16 125.0(5) . . ?
O15 C22 C23 118.2(5) . . ?
O16 C22 C23 116.8(5) . . ?
C28 C23 C24 120.2(5) . . ?
C28 C23 C22 118.2(5) . . ?
C24 C23 C22 121.6(5) . . ?
C25 C24 C23 121.3(5) . . ?
C24 C25 C26 119.5(5) . . ?
C25 C26 C27 117.9(5) . . ?
C25 C26 C19 129.9(5) . . ?
C27 C26 C19 112.1(5) . . ?
C28 C27 C26 123.8(5) . . ?
C28 C27 S2 124.7(4) . . ?
C26 C27 S2 111.4(4) . . ?
C27 C28 C23 117.4(5) . . ?
O7 C29 O8 124.0(5) . . ?
O7 C29 C30 118.6(5) . . ?
O8 C29 C30 117.3(5) . . ?
O10 C14 O9 124.7(5) . . ?
O10 C14 C9 116.4(5) . . ?
O9 C14 C9 118.8(5) . . ?
C36 O19 Tb1 149.0(4) . . ?
O5 C36 O19 127.3(5) . . ?
O5 C36 C37 117.1(5) . . ?
O19 C36 C37 115.6(5) . . ?
C42 C37 C36 130.2(8) 2_567 . ?
C38' C37 C36 132.1(8) . . ?
C42 C37 C38 119.2(9) 2_567 2_567 ?
C36 C37 C38 109.1(7) . 2_567 ?
C38' C37 C42' 115.8(9) . . ?
C36 C37 C42' 110.2(7) . . ?
C31' C30 C35 108.8(8) 2_667 . ?
C31' C30 C29 129.4(8) 2_667 . ?
C35 C30 C29 120.1(6) . . ?
C35 C30 C31 128.3(8) . . ?
C29 C30 C31 111.2(7) . . ?
C32' C35 C30 137.7(9) 2_667 . ?
C30 C35 C32 104.3(7) . . ?
C1 O3 Tb1 162.2(4) . 2_566 ?
C1 O4 Tb1 130.6(3) . . ?
C36 O5 Tb1 139.4(4) . 2_566 ?
C29 O7 Tb1 129.3(4) . . ?
C29 O8 Tb2 135.0(3) . . ?
C14 O9 Tb1 147.7(4) . 2_576 ?
C14 O10 Tb2 119.3(4) . 2_576 ?
C15 O11 Tb1 137.3(3) . . ?
C15 O11 Tb2 91.2(3) . . ?
Tb1 O11 Tb2 116.95(13) . . ?
C15 O12 Tb2 92.4(3) . . ?
C22 O15 Tb2 128.5(4) . 2_577 ?
C22 O16 Tb2 179.1(4) . 1_455 ?
O18 S2 O17 117.2(3) . . ?
O18 S2 C27 109.5(3) . . ?
O17 S2 C27 111.7(3) . . ?
O18 S2 C18 110.3(3) . . ?
O17 S2 C18 112.8(3) . . ?
C27 S2 C18 92.7(3) . . ?
O2 S1 O1 117.6(3) . . ?
O2 S1 C11 112.4(3) . . ?
O1 S1 C11 109.6(3) . . ?
O2 S1 C12 111.4(3) . . ?
O1 S1 C12 111.1(3) . . ?
C11 S1 C12 91.8(3) . . ?
O53 S3 O54 117.2(7) . . ?
O53 S3 C32' 84.6(6) . 2_667 ?
O54 S3 C32' 110.0(6) . 2_667 ?
O53 S3 C34' 102.5(6) . 2_667 ?
O54 S3 C34' 133.6(6) . 2_667 ?
O53 S3 C33' 112.2(6) . . ?
O54 S3 C33' 110.7(6) . . ?
C32' S3 C33' 120.3(6) 2_667 . ?
C34' S3 C33' 71.5(6) 2_667 . ?
O53 S3 C33 100.9(6) . 2_667 ?
O54 S3 C33 132.7(7) . 2_667 ?
O53 S3 C32 111.3(6) . . ?
O54 S3 C32 111.3(6) . . ?
C33 S3 C32 76.0(6) 2_667 . ?
O53 S3 C34 81.8(6) . 2_667 ?
O54 S3 C34 111.8(6) . 2_667 ?
C33 S3 C34 44.9(5) 2_667 2_667 ?
C32 S3 C34 120.8(6) . 2_667 ?
O51 S4 O52 117.7(8) . . ?
O51 S4 C40' 103.9(8) . 2_567 ?
O52 S4 C40' 128.9(8) . 2_567 ?
O51 S4 C40 103.9(9) . 2_567 ?
O52 S4 C40 127.7(8) . 2_567 ?
O51 S4 C41' 83.9(6) . 2_567 ?
O52 S4 C41' 101.7(6) . 2_567 ?
C40 S4 C41' 113.4(8) 2_567 2_567 ?
O51 S4 C39 86.8(7) . 2_567 ?
O52 S4 C39 99.3(6) . 2_567 ?
C40 S4 C39 51.0(7) 2_567 2_567 ?
O51 S4 C39' 113.5(7) . . ?
O52 S4 C39' 109.7(7) . . ?
C40' S4 C39' 76.0(7) 2_567 . ?
C41' S4 C39' 128.9(7) 2_567 . ?
O51 S4 C41 112.5(6) . . ?
O52 S4 C41 110.2(7) . . ?
C40 S4 C41 78.3(7) 2_567 . ?
C39 S4 C41 129.1(7) 2_567 . ?
C34 C31 C30 120.1(12) . . ?
C33 C32 C35 126.9(10) . . ?
C33 C32 S3 113.4(10) . . ?
C35 C32 S3 119.3(7) . . ?
C34 C33 C32 121.7(12) . . ?
C34 C33 S3 68.6(7) . 2_667 ?
C32 C33 S3 158.5(10) . 2_667 ?
C34 C33 C33 155.1(13) . 2_667 ?
C32 C33 C33 77.9(9) . 2_667 ?
S3 C33 C33 87.9(8) 2_667 2_667 ?
C39 C38 C37 118.2(11) . 2_567 ?
C33 C34 C31 117.8(12) . . ?
C33 C34 S3 66.5(7) . 2_667 ?
C31 C34 S3 158.3(11) . 2_667 ?
C40 C39 C38 117.9(13) . . ?
C40 C39 S4 60.2(8) . 2_567 ?
C38 C39 S4 169.1(11) . 2_567 ?
C41 C40 C39 121.9(15) . . ?
C41 C40 S4 165.0(14) . 2_567 ?
C39 C40 S4 68.8(9) . 2_567 ?
C41 C40 C40 73.5(10) . 2_567 ?
C39 C40 C40 159.8(15) . 2_567 ?
S4 C40 C40 93.8(10) 2_567 2_567 ?
C40 C41 C42 122.8(13) . . ?
C40 C41 S4 113.4(11) . . ?
C42 C41 S4 123.4(10) . . ?
C37 C42 C41 119.1(12) 2_567 . ?
C30 C31' C33' 120.8(11) 2_667 . ?
C35 C32' C34' 109.9(11) 2_667 . ?
C35 C32' S3 157.6(10) 2_667 2_667 ?
C34' C33' C31' 122.0(11) . . ?
C34' C33' S3 112.3(9) . . ?
C31' C33' S3 125.7(9) . . ?
S3 C33' C34' 52.5(5) . 2_667 ?
C33' C34' C32' 120.0(12) . . ?
S3 C34' C34' 95.5(9) 2_667 2_667 ?
S3 C34' C33' 55.9(5) 2_667 2_667 ?
C37 C38' C39' 122.4(11) . . ?
C40' C39' C38' 120.1(13) . . ?
C40' C39' S4 114.7(11) . . ?
C38' C39' S4 125.1(10) . . ?
C40' C39' C40' 69.3(10) . 2_567 ?
C38' C39' C40' 166.9(11) . 2_567 ?
S4 C39' C40' 46.1(5) . 2_567 ?
C42' C41' C40' 118.1(13) . . ?
C39' C40' C41' 122.6(14) . . ?
C39' C40' C40' 71.3(10) . 2_567 ?
C41' C40' C40' 162.7(14) . 2_567 ?
S4 C40' C40' 96.9(10) 2_567 2_567 ?
S4 C40' C39' 57.9(6) 2_567 2_567 ?
C41' C42' C37 119.1(12) . . ?

loop_
_geom_bond_atom_site_label_1
_geom_bond_atom_site_label_2
_geom_bond_distance
_geom_bond_site_symmetry_2
_geom_bond_publ_flag
Tb1 O3 2.276(4) 2_566 ?
Tb1 O19 2.289(4) . ?
Tb1 O9 2.323(4) 2_576 ?
Tb1 O5 2.351(4) 2_566 ?
Tb1 O4 2.374(4) . ?
Tb1 O7 2.405(4) . ?
Tb1 O11 2.475(4) . ?
Tb1 O6 2.513(4) . ?
Tb2 O16 2.260(4) 1_655 ?
Tb2 O8 2.291(4) . ?
Tb2 O10 2.309(4) 2_576 ?
Tb2 O15 2.354(4) 2_577 ?
Tb2 O14 2.452(4) . ?
Tb2 O13 2.481(4) . ?
Tb2 O12 2.511(4) . ?
Tb2 O11 2.529(3) . ?
Tb2 C15 2.854(5) . ?
C1 O3 1.241(6) . ?
C1 O4 1.252(6) . ?
C1 C2 1.509(7) . ?
C2 C3 1.383(7) . ?
C2 C13 1.393(7) . ?
C3 C4 1.384(7) . ?
C4 C5 1.388(7) . ?
C5 C12 1.404(8) . ?
C5 C6 1.468(7) . ?
C6 C7 1.380(8) . ?
C6 C11 1.388(8) . ?
C7 C8 1.394(8) . ?
C8 C9 1.396(8) . ?
C9 C10 1.390(8) . ?
C9 C14 1.519(7) . ?
C10 C11 1.393(8) . ?
C11 S1 1.765(6) . ?
C12 C13 1.366(7) . ?
C12 S1 1.771(6) . ?
C15 O12 1.256(6) . ?
C15 O11 1.270(6) . ?
C15 C16 1.498(7) . ?
C16 C21 1.376(8) . ?
C16 C17 1.402(8) . ?
C17 C18 1.372(7) . ?
C18 C19 1.391(8) . ?
C18 S2 1.766(5) . ?
C19 C20 1.378(8) . ?
C19 C26 1.491(7) . ?
C20 C21 1.395(7) . ?
C22 O15 1.239(6) . ?
C22 O16 1.257(6) . ?
C22 C23 1.501(7) . ?
C23 C28 1.389(7) . ?
C23 C24 1.390(7) . ?
C24 C25 1.377(7) . ?
C25 C26 1.386(7) . ?
C26 C27 1.394(8) . ?
C27 C28 1.366(7) . ?
C27 S2 1.759(5) . ?
C29 O7 1.241(6) . ?
C29 O8 1.265(7) . ?
C29 C30 1.487(8) . ?
C14 O10 1.239(7) . ?
C14 O9 1.247(7) . ?
O19 C36 1.245(6) . ?
C36 O5 1.233(6) . ?
C36 C37 1.501(7) . ?
C37 C42 1.219(13) 2_567 ?
C37 C38' 1.232(13) . ?
C37 C38 1.582(14) 2_567 ?
C37 C42' 1.594(15) . ?
C30 C31' 1.333(13) 2_667 ?
C30 C35 1.360(9) . ?
C30 C31 1.492(14) . ?
C35 C32' 1.329(14) 2_667 ?
C35 C32 1.594(14) . ?
O1 S1 1.436(5) . ?
O2 S1 1.426(5) . ?
O17 S2 1.436(5) . ?
O18 S2 1.434(4) . ?
O51 S4 1.411(12) . ?
O52 S4 1.446(11) . ?
O53 S3 1.423(9) . ?
O54 S3 1.440(10) . ?
S3 C32' 1.624(13) 2_667 ?
S3 C34' 1.686(12) 2_667 ?
S3 C33' 1.760(11) . ?
S3 C33 1.761(12) 2_667 ?
S3 C32 1.762(11) . ?
S3 C34 1.787(13) 2_667 ?
S4 C40' 1.481(13) 2_567 ?
S4 C40 1.514(15) 2_567 ?
S4 C41' 1.592(14) 2_567 ?
S4 C39 1.626(13) 2_567 ?
S4 C39' 1.742(14) . ?
S4 C41 1.767(13) . ?
C31 C34 1.370(18) . ?
C32 C33 1.357(16) . ?
C33 C34 1.354(16) . ?
C33 C33 2.00(2) 2_667 ?
C38 C39 1.381(18) . ?
C39 C40 1.356(19) . ?
C40 C41 1.336(19) . ?
C40 C40 2.02(3) 2_567 ?
C41 C42 1.451(18) . ?
C31' C33' 1.421(17) . ?
C32' C34' 1.368(17) . ?
C33' C34' 1.361(16) . ?
C33' C34' 2.016(17) 2_667 ?
C34' C34' 1.83(2) 2_667 ?
C38' C39' 1.449(18) . ?
C39' C40' 1.340(18) . ?
C39' C40' 1.996(19) 2_567 ?
C41' C42' 1.364(18) . ?
C41' C40' 1.372(18) . ?
C40' C40' 1.97(3) 2_567 ?

loop_
_platon_squeeze_void_nr
_platon_squeeze_void_average_x
_platon_squeeze_void_average_y
_platon_squeeze_void_average_z
_platon_squeeze_void_volume
_platon_squeeze_void_count_electrons
_platon_squeeze_void_content
1 0.145 0.251 0.704 16 0 ' '
2 0.500 0.500 0.500 333 60 ' '
3 0.855 0.749 0.296 16 0 ' '
